data_4118277
loop_
_publ_author_name
'Samuel A. Wilson'
'Junying Chen'
'Seungwoo Hong'
'Yong-Min Lee'
'Martin Cl\'emancey'
'Ricardo Garcia-Serres'
'Takashi Nomura'
'Takashi Ogura'
'Jean-Marc Latour'
'Britt Hedman'
'Keith O. Hodgson'
'Wonwoo Nam'
'Edward I. Solomon'

_publ_section_title
;
 [FeIV=O(TBC)(CH3CN)]2+: Comparative Reactivity of Iron(IV)-Oxo Species
 with Constrained Equatorial Cyclam Ligation
;
_journal_name_full 'Journal of the American Chemical Society'
_journal_page_first 11791
_journal_page_last 11806
_journal_paper_doi 10.1021/ja3046298
_journal_volume 134
_journal_year 2012
_chemical_formula_moiety 'C46 H57 F6 Fe N7 O6 S2'
_chemical_formula_sum 'C46 H57 F6 Fe N7 O6 S2'
_chemical_formula_weight 1037.96
_chemical_name_common 'iron(II) TBC triflate'
_chemical_name_systematic
; 
 ? 
;
_space_group_IT_number 2
_symmetry_cell_setting triclinic
_symmetry_space_group_name_Hall '-P 1'
_symmetry_space_group_name_H-M 'P -1'
_atom_sites_solution_hydrogens geom
_atom_sites_solution_primary direct
_atom_sites_solution_secondary difmap
_audit_creation_method SHELXL-97
_cell_angle_alpha 67.041(8)
_cell_angle_beta 72.676(9)
_cell_angle_gamma 67.039(8)
_cell_formula_units_Z 2
_cell_length_a 12.1461(18)
_cell_length_b 13.876(2)
_cell_length_c 17.131(3)
_cell_measurement_reflns_used 8280
_cell_measurement_temperature 100(2)
_cell_measurement_theta_max 28.25
_cell_measurement_theta_min 2.60
_cell_volume 2411.5(7)
_computing_cell_refinement 'Bruker SAINT'
_computing_data_collection 'Bruker APEX2'
_computing_data_reduction 'Bruker SAINT'
_computing_molecular_graphics 'Bruker SHELXTL'
_computing_publication_material 'Bruker SHELXTL'
_computing_structure_refinement 'SHELXL-97 (Sheldrick, 2008)'
_computing_structure_solution 'SHELXS-97 (Sheldrick, 2008)'
_diffrn_ambient_temperature 100(2)
_diffrn_measured_fraction_theta_full 0.940
_diffrn_measured_fraction_theta_max 0.940
_diffrn_measurement_device_type 'Bruker APEX-II CCD'
_diffrn_measurement_method '\f and \w scans'
_diffrn_radiation_monochromator graphite
_diffrn_radiation_source 'fine-focus sealed tube'
_diffrn_radiation_type MoK\a
_diffrn_radiation_wavelength 0.71073
_diffrn_reflns_av_R_equivalents 0.1296
_diffrn_reflns_av_sigmaI/netI 0.1596
_diffrn_reflns_limit_h_max 14
_diffrn_reflns_limit_h_min -14
_diffrn_reflns_limit_k_max 17
_diffrn_reflns_limit_k_min -17
_diffrn_reflns_limit_l_max 21
_diffrn_reflns_limit_l_min -21
_diffrn_reflns_number 22851
_diffrn_reflns_theta_full 26.00
_diffrn_reflns_theta_max 26.00
_diffrn_reflns_theta_min 1.78
_exptl_absorpt_coefficient_mu 0.478
_exptl_absorpt_correction_T_max 0.8700
_exptl_absorpt_correction_T_min 0.8700
_exptl_absorpt_correction_type multi-scan
_exptl_crystal_colour Colourless
_exptl_crystal_density_diffrn 1.429
_exptl_crystal_description Block
_exptl_crystal_F_000 1084
_exptl_crystal_size_max 0.30
_exptl_crystal_size_mid 0.30
_exptl_crystal_size_min 0.30
_refine_diff_density_max 2.186
_refine_diff_density_min -3.930
_refine_diff_density_rms 0.243
_refine_ls_extinction_method none
_refine_ls_goodness_of_fit_ref 1.150
_refine_ls_hydrogen_treatment constr
_refine_ls_matrix_type full
_refine_ls_number_parameters 616
_refine_ls_number_reflns 8905
_refine_ls_number_restraints 0
_refine_ls_restrained_S_all 1.150
_refine_ls_R_factor_all 0.2378
_refine_ls_R_factor_gt 0.0803
_refine_ls_shift/su_max 0.000
_refine_ls_shift/su_mean 0.000
_refine_ls_structure_factor_coef Fsqd
_refine_ls_weighting_details 'calc w=1/[\s^2^(Fo^2^)+(0.2000P)^2^+0.6546P] where P=(Fo^2^+2Fc^2^)/3'
_refine_ls_weighting_scheme calc
_refine_ls_wR_factor_gt 0.2050
_refine_ls_wR_factor_ref 0.3209
_reflns_number_gt 5438
_reflns_number_total 8905
_reflns_threshold_expression >2sigma(I)
_cod_data_source_file ja3046298_si_003.cif
_cod_data_source_block CCDC-875224
_cod_depositor_comments
;
The following automatic conversions were performed:

'_refine_ls_hydrogen_treatment' value 'Constr' changed to 'constr'
according to the built-in table from CIF Core dictionary named
'cif_core.dic' version 2.4.1 from 2010-06-29.

Automatic conversion script
Id: cif_fix_values 1715 2011-07-08 13:25:40Z adriana 
;
_cod_original_cell_volume 2411.7(6)
_cod_database_code 4118277

loop_
_symmetry_equiv_pos_as_xyz
'x, y, z'
'-x, -y, -z'

loop_
_atom_site_label
_atom_site_type_symbol
_atom_site_fract_x
_atom_site_fract_y
_atom_site_fract_z
_atom_site_U_iso_or_equiv
_atom_site_adp_type
_atom_site_occupancy
_atom_site_symmetry_multiplicity
_atom_site_calc_flag
_atom_site_refinement_flags
Fe1 Fe 0.41867(6) 0.40012(6) 0.29921(4) 0.0173(3) Uani 1 1 d .
S1 S 0.68370(13) 0.90562(12) 0.36664(9) 0.0278(4) Uani 1 1 d .
S2 S 0.14012(12) 0.24146(12) 0.19406(9) 0.0303(4) Uani 1 1 d .
F1 F 0.9077(4) 0.7727(4) 0.3629(3) 0.0642(15) Uani 1 1 d .
O5 O 0.6483(3) 0.8236(3) 0.4418(3) 0.0343(11) Uani 1 1 d .
F3 F 0.8608(3) 0.8772(4) 0.4382(3) 0.0552(13) Uani 1 1 d .
F4 F 0.8929(5) 0.9440(6) 0.3017(4) 0.0858(19) Uani 1 1 d .
O6 O 0.6333(5) 1.0158(4) 0.3711(4) 0.0554(15) Uani 1 1 d .
O4 O 0.6874(5) 0.8928(5) 0.2872(3) 0.0560(15) Uani 1 1 d .
F7 F 0.2503(4) 0.1456(4) 0.0748(2) 0.0490(11) Uani 1 1 d .
F8 F 0.1466(5) 0.0575(4) 0.1818(4) 0.0784(18) Uani 1 1 d .
F9 F 0.3166(4) 0.0573(4) 0.1937(3) 0.0626(15) Uani 1 1 d .
O1 O 0.0354(4) 0.2953(4) 0.1535(3) 0.0409(12) Uani 1 1 d .
O2 O 0.1165(5) 0.1965(5) 0.2858(3) 0.066(2) Uani 1 1 d .
O3 O 0.2289(4) 0.2977(5) 0.1601(5) 0.0649(18) Uani 1 1 d .
N1 N 0.5804(4) 0.3488(4) 0.3508(3) 0.0202(10) Uani 1 1 d .
C50 C 0.4267(4) 0.4264(4) 0.4601(3) 0.0210(11) Uani 1 1 d .
H2A H 0.4260 0.3512 0.4971 0.025 Uiso 1 1 calc R
H2B H 0.4101 0.4710 0.4979 0.025 Uiso 1 1 calc R
N3 N 0.3307(4) 0.4756(3) 0.4069(3) 0.0184(9) Uani 1 1 d .
N4 N 0.3159(4) 0.5362(3) 0.2081(3) 0.0202(10) Uani 1 1 d .
N5 N 0.5222(4) 0.3417(4) 0.1818(3) 0.0198(10) Uani 1 1 d .
N6 N 0.3426(4) 0.2741(4) 0.3512(3) 0.0215(10) Uani 1 1 d .
N7 N 0.3691(5) 0.3643(5) 0.9037(4) 0.0508(17) Uani 1 1 d .
N8 N 0.4721(6) 0.2728(7) 0.7297(5) 0.062(2) Uani 1 1 d .
C1 C 0.6049(4) 0.2290(4) 0.4067(3) 0.0198(11) Uani 1 1 d .
H1A H 0.5273 0.2185 0.4425 0.024 Uiso 1 1 calc R
H1B H 0.6346 0.1823 0.3687 0.024 Uiso 1 1 calc R
C2 C 0.6952(5) 0.1897(4) 0.4648(3) 0.0218(12) Uani 1 1 d .
C3 C 0.8205(5) 0.1598(5) 0.4351(4) 0.0285(13) Uani 1 1 d .
H3 H 0.8505 0.1632 0.3765 0.034 Uiso 1 1 calc R
C4 C 0.9009(5) 0.1254(5) 0.4904(4) 0.0343(15) Uani 1 1 d .
H4 H 0.9856 0.1074 0.4690 0.041 Uiso 1 1 calc R
C5 C 0.8594(5) 0.1167(5) 0.5763(4) 0.0332(14) Uani 1 1 d .
H5 H 0.9152 0.0921 0.6141 0.040 Uiso 1 1 calc R
C6 C 0.7358(5) 0.1442(5) 0.6071(4) 0.0281(13) Uani 1 1 d .
H6 H 0.7065 0.1376 0.6663 0.034 Uiso 1 1 calc R
C7 C 0.6549(5) 0.1812(4) 0.5517(3) 0.0243(12) Uani 1 1 d .
H7 H 0.5702 0.2012 0.5733 0.029 Uiso 1 1 calc R
C8 C 0.5506(4) 0.4212(4) 0.4044(3) 0.0210(11) Uani 1 1 d .
H8A H 0.5513 0.4962 0.3666 0.025 Uiso 1 1 calc R
H8B H 0.6127 0.3920 0.4414 0.025 Uiso 1 1 calc R
C9 C 0.3037(4) 0.5976(4) 0.3756(3) 0.0225(12) Uani 1 1 d .
H9A H 0.3816 0.6141 0.3558 0.027 Uiso 1 1 calc R
H9B H 0.2594 0.6260 0.4249 0.027 Uiso 1 1 calc R
C10 C 0.2310(4) 0.6592(4) 0.3043(3) 0.0222(12) Uani 1 1 d .
H10A H 0.2030 0.7386 0.2982 0.027 Uiso 1 1 calc R
H10B H 0.1580 0.6354 0.3211 0.027 Uiso 1 1 calc R
C11 C 0.2972(5) 0.6447(4) 0.2165(3) 0.0224(12) Uani 1 1 d .
H11A H 0.2505 0.7035 0.1720 0.027 Uiso 1 1 calc R
H11B H 0.3775 0.6550 0.2045 0.027 Uiso 1 1 calc R
C12 C 0.3936(4) 0.5330(4) 0.1228(3) 0.0217(12) Uani 1 1 d .
H12A H 0.4618 0.5604 0.1140 0.026 Uiso 1 1 calc R
H12B H 0.3452 0.5819 0.0766 0.026 Uiso 1 1 calc R
C13 C 0.4433(5) 0.4165(4) 0.1176(3) 0.0235(12) Uani 1 1 d .
H13A H 0.3750 0.3890 0.1271 0.028 Uiso 1 1 calc R
H13B H 0.4901 0.4172 0.0593 0.028 Uiso 1 1 calc R
C14 C 0.6424(4) 0.3604(5) 0.1508(3) 0.0259(13) Uani 1 1 d .
H14A H 0.6289 0.4408 0.1287 0.031 Uiso 1 1 calc R
H14B H 0.6848 0.3310 0.1019 0.031 Uiso 1 1 calc R
C15 C 0.7249(4) 0.3097(5) 0.2166(3) 0.0235(12) Uani 1 1 d .
H15A H 0.8083 0.3094 0.1862 0.028 Uiso 1 1 calc R
H15B H 0.7268 0.2321 0.2465 0.028 Uiso 1 1 calc R
C16 C 0.6880(4) 0.3687(4) 0.2840(3) 0.0223(12) Uani 1 1 d .
H16A H 0.7578 0.3445 0.3131 0.027 Uiso 1 1 calc R
H16B H 0.6699 0.4488 0.2541 0.027 Uiso 1 1 calc R
C17 C 0.5356(5) 0.2241(4) 0.1960(3) 0.0212(12) Uani 1 1 d .
H17A H 0.4535 0.2161 0.2126 0.025 Uiso 1 1 calc R
H17B H 0.5788 0.1767 0.2453 0.025 Uiso 1 1 calc R
C18 C 0.6026(5) 0.1810(4) 0.1200(3) 0.0227(12) Uani 1 1 d .
C19 C 0.5450(5) 0.1975(5) 0.0563(4) 0.0285(13) Uani 1 1 d .
H19 H 0.4608 0.2372 0.0597 0.034 Uiso 1 1 calc R
C20 C 0.6057(6) 0.1580(5) -0.0140(4) 0.0335(15) Uani 1 1 d .
H20 H 0.5637 0.1693 -0.0571 0.040 Uiso 1 1 calc R
C21 C 0.7291(6) 0.1017(5) -0.0187(4) 0.0318(15) Uani 1 1 d .
H21 H 0.7727 0.0751 -0.0661 0.038 Uiso 1 1 calc R
C22 C 0.7889(5) 0.0843(5) 0.0448(4) 0.0321(15) Uani 1 1 d .
H22 H 0.8733 0.0456 0.0408 0.038 Uiso 1 1 calc R
C23 C 0.7270(5) 0.1225(5) 0.1149(4) 0.0295(14) Uani 1 1 d .
H23 H 0.7687 0.1092 0.1588 0.035 Uiso 1 1 calc R
C24 C 0.1950(4) 0.5211(4) 0.2149(3) 0.0218(12) Uani 1 1 d .
H24A H 0.2116 0.4519 0.2030 0.026 Uiso 1 1 calc R
H24B H 0.1507 0.5130 0.2747 0.026 Uiso 1 1 calc R
C25 C 0.1151(4) 0.6136(5) 0.1548(3) 0.0230(12) Uani 1 1 d .
C26 C 0.1279(5) 0.6206(5) 0.0688(4) 0.0304(14) Uani 1 1 d .
H26 H 0.1875 0.5631 0.0481 0.037 Uiso 1 1 calc R
C27 C 0.0568(5) 0.7083(6) 0.0135(4) 0.0383(16) Uani 1 1 d .
H27 H 0.0677 0.7108 -0.0445 0.046 Uiso 1 1 calc R
C28 C -0.0313(5) 0.7934(6) 0.0425(5) 0.0375(15) Uani 1 1 d .
H28 H -0.0782 0.8558 0.0040 0.045 Uiso 1 1 calc R
C29 C -0.0495(5) 0.7862(5) 0.1271(4) 0.0366(16) Uani 1 1 d .
H29 H -0.1132 0.8413 0.1482 0.044 Uiso 1 1 calc R
C30 C 0.0239(5) 0.6993(5) 0.1822(4) 0.0275(13) Uani 1 1 d .
H30 H 0.0121 0.6977 0.2400 0.033 Uiso 1 1 calc R
C31 C 0.2182(4) 0.4451(4) 0.4590(3) 0.0199(11) Uani 1 1 d .
H31A H 0.2378 0.3641 0.4767 0.024 Uiso 1 1 calc R
H31B H 0.1556 0.4783 0.4219 0.024 Uiso 1 1 calc R
C32 C 0.1655(5) 0.4820(5) 0.5390(3) 0.0246(12) Uani 1 1 d .
C33 C 0.0731(5) 0.5820(5) 0.5357(4) 0.0277(13) Uani 1 1 d .
H33 H 0.0418 0.6261 0.4839 0.033 Uiso 1 1 calc R
C34 C 0.0269(5) 0.6174(5) 0.6080(4) 0.0285(13) Uani 1 1 d .
H34 H -0.0365 0.6851 0.6057 0.034 Uiso 1 1 calc R
C35 C 0.0727(5) 0.5544(5) 0.6827(4) 0.0305(14) Uani 1 1 d .
H35 H 0.0416 0.5796 0.7316 0.037 Uiso 1 1 calc R
C36 C 0.1633(5) 0.4548(5) 0.6877(4) 0.0285(13) Uani 1 1 d .
H36 H 0.1944 0.4115 0.7397 0.034 Uiso 1 1 calc R
C37 C 0.2090(5) 0.4181(4) 0.6156(3) 0.0250(12) Uani 1 1 d .
H37 H 0.2703 0.3490 0.6191 0.030 Uiso 1 1 calc R
C38 C 0.3340(4) 0.1881(4) 0.3761(3) 0.0219(12) Uani 1 1 d .
C39 C 0.3277(5) 0.0773(5) 0.4037(4) 0.0308(14) Uani 1 1 d .
H39A H 0.3832 0.0394 0.3624 0.046 Uiso 1 1 calc R
H39B H 0.2446 0.0804 0.4066 0.046 Uiso 1 1 calc R
H39C H 0.3511 0.0370 0.4606 0.046 Uiso 1 1 calc R
C40 C 0.2649(5) 0.3955(5) 0.9193(4) 0.0333(15) Uani 1 1 d .
C41 C 0.1344(6) 0.4373(6) 0.9375(5) 0.0446(18) Uani 1 1 d .
H41A H 0.1091 0.5165 0.9287 0.067 Uiso 1 1 calc R
H41B H 0.1054 0.3993 0.9973 0.067 Uiso 1 1 calc R
H41C H 0.1000 0.4244 0.8988 0.067 Uiso 1 1 calc R
C42 C 0.4426(6) 0.2056(6) 0.7859(5) 0.0423(17) Uani 1 1 d .
C43 C 0.4028(6) 0.1192(6) 0.8581(4) 0.0373(15) Uani 1 1 d .
H43A H 0.3312 0.1529 0.8950 0.056 Uiso 1 1 calc R
H43B H 0.4683 0.0727 0.8916 0.056 Uiso 1 1 calc R
H43C H 0.3821 0.0740 0.8361 0.056 Uiso 1 1 calc R
C44 C 0.8433(6) 0.8748(6) 0.3672(4) 0.0400(16) Uani 1 1 d .
C45 C 0.2172(6) 0.1186(6) 0.1606(4) 0.0404(17) Uani 1 1 d .

loop_
_atom_site_aniso_label
_atom_site_aniso_U_11
_atom_site_aniso_U_22
_atom_site_aniso_U_33
_atom_site_aniso_U_23
_atom_site_aniso_U_13
_atom_site_aniso_U_12
Fe1 0.0180(4) 0.0161(4) 0.0164(4) -0.0084(3) 0.0005(3) -0.0032(3)
S1 0.0358(7) 0.0219(7) 0.0265(7) -0.0059(6) -0.0087(6) -0.0090(6)
S2 0.0272(7) 0.0326(8) 0.0343(8) -0.0229(7) -0.0054(6) -0.0001(6)
F1 0.037(2) 0.075(3) 0.075(3) -0.052(3) 0.003(2) 0.007(2)
O5 0.032(2) 0.029(2) 0.033(2) -0.011(2) 0.0050(17) -0.0071(17)
F3 0.0351(19) 0.087(3) 0.053(3) -0.041(3) -0.0110(18) -0.007(2)
F4 0.069(3) 0.118(5) 0.070(3) 0.002(4) 0.000(3) -0.069(3)
O6 0.055(3) 0.021(2) 0.091(4) -0.018(3) -0.029(3) 0.001(2)
O4 0.076(3) 0.075(4) 0.031(3) -0.014(3) -0.009(2) -0.039(3)
F7 0.054(2) 0.059(3) 0.035(2) -0.031(2) 0.0026(17) -0.009(2)
F8 0.089(4) 0.060(3) 0.100(4) -0.053(3) 0.032(3) -0.044(3)
F9 0.063(3) 0.045(2) 0.053(3) -0.024(2) -0.012(2) 0.021(2)
O1 0.0272(19) 0.056(3) 0.039(2) -0.026(2) -0.0079(18) 0.001(2)
O2 0.082(4) 0.057(3) 0.033(3) -0.026(3) -0.015(3) 0.020(3)
O3 0.035(2) 0.056(3) 0.124(5) -0.062(4) 0.003(3) -0.013(2)
N1 0.0201(19) 0.018(2) 0.021(2) -0.0098(19) 0.0027(17) -0.0047(16)
C50 0.026(2) 0.019(2) 0.018(2) -0.010(2) 0.003(2) -0.007(2)
N3 0.0192(18) 0.020(2) 0.020(2) -0.0117(19) -0.0032(16) -0.0041(16)
N4 0.0205(18) 0.017(2) 0.018(2) -0.0072(18) 0.0039(16) -0.0037(16)
N5 0.0200(19) 0.021(2) 0.0158(19) -0.0106(19) -0.0011(16) -0.0004(17)
N6 0.0209(19) 0.026(3) 0.017(2) -0.012(2) 0.0018(16) -0.0053(18)
N7 0.038(3) 0.044(4) 0.061(4) -0.015(3) -0.001(3) -0.010(3)
N8 0.059(4) 0.070(5) 0.065(4) -0.029(4) 0.015(4) -0.040(4)
C1 0.022(2) 0.015(2) 0.021(2) -0.008(2) -0.0025(19) -0.0035(18)
C2 0.027(2) 0.014(2) 0.025(3) -0.008(2) -0.002(2) -0.006(2)
C3 0.026(2) 0.023(3) 0.032(3) -0.010(3) -0.005(2) -0.002(2)
C4 0.024(2) 0.026(3) 0.049(4) -0.013(3) -0.007(3) -0.004(2)
C5 0.033(3) 0.024(3) 0.047(4) -0.009(3) -0.021(3) -0.005(2)
C6 0.039(3) 0.022(3) 0.027(3) -0.007(3) -0.011(2) -0.010(2)
C7 0.027(2) 0.018(3) 0.025(3) -0.008(2) -0.003(2) -0.005(2)
C8 0.022(2) 0.022(3) 0.023(3) -0.014(2) -0.002(2) -0.005(2)
C9 0.022(2) 0.021(3) 0.024(2) -0.015(2) 0.004(2) -0.0041(19)
C10 0.020(2) 0.021(3) 0.026(3) -0.014(2) 0.001(2) -0.0035(19)
C11 0.025(2) 0.018(3) 0.021(3) -0.008(2) 0.003(2) -0.007(2)
C12 0.021(2) 0.022(3) 0.015(2) -0.006(2) 0.0007(19) -0.0014(19)
C13 0.026(2) 0.022(3) 0.015(2) -0.009(2) 0.0047(19) -0.004(2)
C14 0.021(2) 0.027(3) 0.022(3) -0.013(2) 0.008(2) -0.003(2)
C15 0.018(2) 0.028(3) 0.025(3) -0.014(2) 0.0020(19) -0.006(2)
C16 0.021(2) 0.022(3) 0.024(3) -0.010(2) 0.004(2) -0.009(2)
C17 0.026(2) 0.021(3) 0.016(2) -0.010(2) -0.0004(19) -0.005(2)
C18 0.026(2) 0.020(3) 0.022(3) -0.013(2) 0.004(2) -0.007(2)
C19 0.034(3) 0.027(3) 0.026(3) -0.015(3) -0.004(2) -0.004(2)
C20 0.053(4) 0.029(3) 0.018(3) -0.013(3) -0.006(2) -0.007(3)
C21 0.045(3) 0.023(3) 0.022(3) -0.013(3) 0.005(2) -0.007(2)
C22 0.028(3) 0.021(3) 0.040(3) -0.019(3) 0.006(2) -0.001(2)
C23 0.036(3) 0.020(3) 0.026(3) -0.011(3) -0.001(2) -0.002(2)
C24 0.021(2) 0.023(3) 0.021(2) -0.011(2) 0.0006(19) -0.005(2)
C25 0.019(2) 0.026(3) 0.022(3) -0.010(2) -0.002(2) -0.003(2)
C26 0.026(2) 0.039(3) 0.026(3) -0.019(3) 0.001(2) -0.005(2)
C27 0.033(3) 0.049(4) 0.030(3) -0.019(3) -0.004(3) -0.005(3)
C28 0.032(3) 0.030(3) 0.045(4) -0.009(3) -0.008(3) -0.006(2)
C29 0.029(3) 0.032(3) 0.043(4) -0.017(3) -0.006(3) 0.002(2)
C30 0.023(2) 0.031(3) 0.028(3) -0.015(3) -0.002(2) -0.004(2)
C31 0.022(2) 0.022(3) 0.016(2) -0.010(2) 0.0020(19) -0.007(2)
C32 0.026(2) 0.026(3) 0.023(3) -0.016(2) 0.006(2) -0.009(2)
C33 0.025(2) 0.025(3) 0.029(3) -0.013(3) 0.004(2) -0.005(2)
C34 0.021(2) 0.030(3) 0.036(3) -0.021(3) 0.006(2) -0.006(2)
C35 0.034(3) 0.035(3) 0.030(3) -0.023(3) 0.010(2) -0.018(2)
C36 0.029(3) 0.038(3) 0.022(3) -0.018(3) 0.003(2) -0.013(2)
C37 0.029(2) 0.022(3) 0.021(3) -0.011(2) 0.004(2) -0.007(2)
C38 0.023(2) 0.022(3) 0.019(2) -0.010(2) 0.0035(19) -0.007(2)
C39 0.037(3) 0.020(3) 0.034(3) -0.012(3) 0.001(2) -0.010(2)
C40 0.037(3) 0.028(3) 0.036(3) -0.010(3) 0.001(3) -0.015(3)
C41 0.032(3) 0.050(4) 0.040(4) -0.012(3) 0.002(3) -0.009(3)
C42 0.037(3) 0.048(4) 0.045(4) -0.021(4) 0.005(3) -0.019(3)
C43 0.044(3) 0.039(4) 0.036(3) -0.013(3) -0.006(3) -0.019(3)
C44 0.035(3) 0.052(4) 0.037(3) -0.022(3) 0.006(3) -0.018(3)
C45 0.044(3) 0.038(4) 0.038(3) -0.022(3) 0.004(3) -0.010(3)

loop_
_atom_type_symbol
_atom_type_description
_atom_type_scat_dispersion_real
_atom_type_scat_dispersion_imag
_atom_type_scat_source
C C 0.0033 0.0016 'International Tables Vol C Tables 4.2.6.8 and 6.1.1.4'
H H 0.0000 0.0000 'International Tables Vol C Tables 4.2.6.8 and 6.1.1.4'
N N 0.0061 0.0033 'International Tables Vol C Tables 4.2.6.8 and 6.1.1.4'
O O 0.0106 0.0060 'International Tables Vol C Tables 4.2.6.8 and 6.1.1.4'
F F 0.0171 0.0103 'International Tables Vol C Tables 4.2.6.8 and 6.1.1.4'
S S 0.1246 0.1234 'International Tables Vol C Tables 4.2.6.8 and 6.1.1.4'
Fe Fe 0.3463 0.8444 'International Tables Vol C Tables 4.2.6.8 and 6.1.1.4'

loop_
_geom_angle_atom_site_label_1
_geom_angle_atom_site_label_2
_geom_angle_atom_site_label_3
_geom_angle
N6 Fe1 N1 108.96(18)
N6 Fe1 N4 110.53(18)
N1 Fe1 N4 140.44(18)
N6 Fe1 N3 96.61(15)
N1 Fe1 N3 83.69(15)
N4 Fe1 N3 93.93(15)
N6 Fe1 N5 91.49(15)
N1 Fe1 N5 93.11(14)
N4 Fe1 N5 83.77(14)
N3 Fe1 N5 171.88(17)
O4 S1 O6 116.3(4)
O4 S1 O5 114.7(3)
O6 S1 O5 115.2(3)
O4 S1 C44 102.3(3)
O6 S1 C44 102.1(3)
O5 S1 C44 103.3(3)
O1 S2 O3 114.4(4)
O1 S2 O2 115.4(3)
O3 S2 O2 115.7(4)
O1 S2 C45 104.0(3)
O3 S2 C45 102.3(3)
O2 S2 C45 102.4(3)
C8 N1 C16 106.8(4)
C8 N1 C1 110.4(4)
C16 N1 C1 112.4(4)
C8 N1 Fe1 104.3(3)
C16 N1 Fe1 113.8(3)
C1 N1 Fe1 108.9(3)
N3 C50 C8 111.1(4)
N3 C50 H2A 109.4
C8 C50 H2A 109.4
N3 C50 H2B 109.4
C8 C50 H2B 109.4
H2A C50 H2B 108.0
C50 N3 C9 108.5(4)
C50 N3 C31 110.2(4)
C9 N3 C31 110.4(3)
C50 N3 Fe1 102.4(2)
C9 N3 Fe1 112.4(3)
C31 N3 Fe1 112.6(3)
C12 N4 C11 107.2(4)
C12 N4 C24 110.8(4)
C11 N4 C24 111.2(4)
C12 N4 Fe1 104.3(3)
C11 N4 Fe1 112.9(3)
C24 N4 Fe1 110.2(3)
C13 N5 C14 108.8(4)
C13 N5 C17 110.3(4)
C14 N5 C17 110.7(4)
C13 N5 Fe1 101.5(2)
C14 N5 Fe1 111.5(3)
C17 N5 Fe1 113.7(3)
C38 N6 Fe1 160.8(4)
C2 C1 N1 115.0(4)
C2 C1 H1A 108.5
N1 C1 H1A 108.5
C2 C1 H1B 108.5
N1 C1 H1B 108.5
H1A C1 H1B 107.5
C7 C2 C3 117.9(5)
C7 C2 C1 119.9(4)
C3 C2 C1 122.2(5)
C4 C3 C2 120.5(5)
C4 C3 H3 119.7
C2 C3 H3 119.7
C5 C4 C3 120.7(5)
C5 C4 H4 119.6
C3 C4 H4 119.6
C4 C5 C6 119.5(6)
C4 C5 H5 120.3
C6 C5 H5 120.3
C7 C6 C5 120.0(5)
C7 C6 H6 120.0
C5 C6 H6 120.0
C6 C7 C2 121.3(5)
C6 C7 H7 119.3
C2 C7 H7 119.3
N1 C8 C50 110.2(4)
N1 C8 H8A 109.6
C50 C8 H8A 109.6
N1 C8 H8B 109.6
C50 C8 H8B 109.6
H8A C8 H8B 108.1
N3 C9 C10 115.8(4)
N3 C9 H9A 108.3
C10 C9 H9A 108.3
N3 C9 H9B 108.3
C10 C9 H9B 108.3
H9A C9 H9B 107.4
C9 C10 C11 115.6(4)
C9 C10 H10A 108.4
C11 C10 H10A 108.4
C9 C10 H10B 108.4
C11 C10 H10B 108.4
H10A C10 H10B 107.4
N4 C11 C10 115.2(4)
N4 C11 H11A 108.5
C10 C11 H11A 108.5
N4 C11 H11B 108.5
C10 C11 H11B 108.5
H11A C11 H11B 107.5
N4 C12 C13 110.8(4)
N4 C12 H12A 109.5
C13 C12 H12A 109.5
N4 C12 H12B 109.5
C13 C12 H12B 109.5
H12A C12 H12B 108.1
N5 C13 C12 111.7(4)
N5 C13 H13A 109.3
C12 C13 H13A 109.3
N5 C13 H13B 109.3
C12 C13 H13B 109.3
H13A C13 H13B 107.9
N5 C14 C15 115.8(4)
N5 C14 H14A 108.3
C15 C14 H14A 108.3
N5 C14 H14B 108.3
C15 C14 H14B 108.3
H14A C14 H14B 107.4
C14 C15 C16 114.4(4)
C14 C15 H15A 108.7
C16 C15 H15A 108.7
C14 C15 H15B 108.7
C16 C15 H15B 108.7
H15A C15 H15B 107.6
N1 C16 C15 114.6(5)
N1 C16 H16A 108.6
C15 C16 H16A 108.6
N1 C16 H16B 108.6
C15 C16 H16B 108.6
H16A C16 H16B 107.6
N5 C17 C18 116.0(4)
N5 C17 H17A 108.3
C18 C17 H17A 108.3
N5 C17 H17B 108.3
C18 C17 H17B 108.3
H17A C17 H17B 107.4
C19 C18 C23 118.9(4)
C19 C18 C17 121.8(4)
C23 C18 C17 119.3(5)
C18 C19 C20 122.3(5)
C18 C19 H19 118.8
C20 C19 H19 118.8
C21 C20 C19 118.1(6)
C21 C20 H20 121.0
C19 C20 H20 121.0
C22 C21 C20 120.5(4)
C22 C21 H21 119.7
C20 C21 H21 119.7
C21 C22 C23 120.8(5)
C21 C22 H22 119.6
C23 C22 H22 119.6
C22 C23 C18 119.4(6)
C22 C23 H23 120.3
C18 C23 H23 120.3
C25 C24 N4 114.2(5)
C25 C24 H24A 108.7
N4 C24 H24A 108.7
C25 C24 H24B 108.7
N4 C24 H24B 108.7
H24A C24 H24B 107.6
C30 C25 C26 116.5(5)
C30 C25 C24 120.9(5)
C26 C25 C24 122.6(4)
C27 C26 C25 122.0(5)
C27 C26 H26 119.0
C25 C26 H26 119.0
C26 C27 C28 119.9(5)
C26 C27 H27 120.0
C28 C27 H27 120.0
C29 C28 C27 119.3(6)
C29 C28 H28 120.4
C27 C28 H28 120.4
C28 C29 C30 120.7(5)
C28 C29 H29 119.7
C30 C29 H29 119.7
C29 C30 C25 121.5(5)
C29 C30 H30 119.2
C25 C30 H30 119.2
N3 C31 C32 114.2(4)
N3 C31 H31A 108.7
C32 C31 H31A 108.7
N3 C31 H31B 108.7
C32 C31 H31B 108.7
H31A C31 H31B 107.6
C37 C32 C33 119.0(4)
C37 C32 C31 121.0(4)
C33 C32 C31 120.0(5)
C34 C33 C32 120.2(6)
C34 C33 H33 119.9
C32 C33 H33 119.9
C35 C34 C33 120.1(5)
C35 C34 H34 120.0
C33 C34 H34 120.0
C34 C35 C36 120.8(5)
C34 C35 H35 119.6
C36 C35 H35 119.6
C35 C36 C37 119.5(6)
C35 C36 H36 120.3
C37 C36 H36 120.3
C32 C37 C36 120.5(5)
C32 C37 H37 119.7
C36 C37 H37 119.7
N6 C38 C39 176.7(5)
C38 C39 H39A 109.5
C38 C39 H39B 109.5
H39A C39 H39B 109.5
C38 C39 H39C 109.5
H39A C39 H39C 109.5
H39B C39 H39C 109.5
N7 C40 C41 178.6(8)
C40 C41 H41A 109.5
C40 C41 H41B 109.5
H41A C41 H41B 109.5
C40 C41 H41C 109.5
H41A C41 H41C 109.5
H41B C41 H41C 109.5
N8 C42 C43 179.2(9)
C42 C43 H43A 109.5
C42 C43 H43B 109.5
H43A C43 H43B 109.5
C42 C43 H43C 109.5
H43A C43 H43C 109.5
H43B C43 H43C 109.5
F3 C44 F4 107.8(7)
F3 C44 F1 105.6(6)
F4 C44 F1 107.3(5)
F3 C44 S1 112.2(4)
F4 C44 S1 112.4(5)
F1 C44 S1 111.3(5)
F8 C45 F9 108.3(6)
F8 C45 F7 106.4(6)
F9 C45 F7 106.9(5)
F8 C45 S2 111.9(4)
F9 C45 S2 112.3(5)
F7 C45 S2 110.8(5)

loop_
_geom_bond_atom_site_label_1
_geom_bond_atom_site_label_2
_geom_bond_distance
Fe1 N6 2.063(5)
Fe1 N1 2.145(5)
Fe1 N4 2.141(4)
Fe1 N3 2.258(4)
Fe1 N5 2.293(3)
S1 O4 1.426(5)
S1 O6 1.432(5)
S1 O5 1.431(5)
S1 C44 1.817(7)
S2 O1 1.428(5)
S2 O3 1.428(6)
S2 O2 1.431(5)
S2 C45 1.819(6)
F1 C44 1.344(8)
F3 C44 1.309(8)
F4 C44 1.324(9)
F7 C45 1.340(7)
F8 C45 1.315(9)
F9 C45 1.316(8)
N1 C8 1.491(6)
N1 C16 1.496(6)
N1 C1 1.519(7)
C50 N3 1.478(7)
C50 C8 1.514(6)
C50 H2A 0.9900
C50 H2B 0.9900
N3 C9 1.492(7)
N3 C31 1.508(6)
N4 C12 1.492(5)
N4 C11 1.490(6)
N4 C24 1.528(7)
N5 C13 1.472(7)
N5 C14 1.486(7)
N5 C17 1.502(7)
N6 C38 1.136(7)
N7 C40 1.150(8)
N8 C42 1.131(10)
C1 C2 1.501(8)
C1 H1A 0.9900
C1 H1B 0.9900
C2 C7 1.395(7)
C2 C3 1.399(7)
C3 C4 1.384(9)
C3 H3 0.9500
C4 C5 1.379(9)
C4 H4 0.9500
C5 C6 1.385(9)
C5 H5 0.9500
C6 C7 1.381(8)
C6 H6 0.9500
C7 H7 0.9500
C8 H8A 0.9900
C8 H8B 0.9900
C9 C10 1.497(8)
C9 H9A 0.9900
C9 H9B 0.9900
C10 C11 1.529(6)
C10 H10A 0.9900
C10 H10B 0.9900
C11 H11A 0.9900
C11 H11B 0.9900
C12 C13 1.518(7)
C12 H12A 0.9900
C12 H12B 0.9900
C13 H13A 0.9900
C13 H13B 0.9900
C14 C15 1.507(8)
C14 H14A 0.9900
C14 H14B 0.9900
C15 C16 1.532(7)
C15 H15A 0.9900
C15 H15B 0.9900
C16 H16A 0.9900
C16 H16B 0.9900
C17 C18 1.521(6)
C17 H17A 0.9900
C17 H17B 0.9900
C18 C19 1.367(8)
C18 C23 1.403(8)
C19 C20 1.401(6)
C19 H19 0.9500
C20 C21 1.388(9)
C20 H20 0.9500
C21 C22 1.377(9)
C21 H21 0.9500
C22 C23 1.391(7)
C22 H22 0.9500
C23 H23 0.9500
C24 C25 1.497(7)
C24 H24A 0.9900
C24 H24B 0.9900
C25 C30 1.399(7)
C25 C26 1.404(7)
C26 C27 1.375(9)
C26 H26 0.9500
C27 C28 1.394(8)
C27 H27 0.9500
C28 C29 1.367(9)
C28 H28 0.9500
C29 C30 1.384(9)
C29 H29 0.9500
C30 H30 0.9500
C31 C32 1.522(6)
C31 H31A 0.9900
C31 H31B 0.9900
C32 C37 1.389(8)
C32 C33 1.397(7)
C33 C34 1.392(7)
C33 H33 0.9500
C34 C35 1.372(9)
C34 H34 0.9500
C35 C36 1.381(8)
C35 H35 0.9500
C36 C37 1.397(7)
C36 H36 0.9500
C37 H37 0.9500
C38 C39 1.448(8)
C39 H39A 0.9800
C39 H39B 0.9800
C39 H39C 0.9800
C40 C41 1.441(8)
C41 H41A 0.9800
C41 H41B 0.9800
C41 H41C 0.9800
C42 C43 1.464(10)
C43 H43A 0.9800
C43 H43B 0.9800
C43 H43C 0.9800
